data_7058487
loop_
_publ_author_name
'Nakata, Norio'
'Kawauchi, Fumihiko'
'Takahashi, Shintaro'
'Ishii, Akihiko'

_publ_section_title
;
 Dicationic ditelluride salts stabilized by N-heterocyclic carbene
;
_journal_issue 27
_journal_name_full 'New Journal of Chemistry'
_journal_page_first 10894
_journal_paper_doi 10.1039/C9NJ02138H
_journal_volume 43
_journal_year 2019
_chemical_formula_moiety 'C54 H72 N4 Te2, 2(C F3 O3 S)'
_chemical_formula_sum 'C56 H72 F6 N4 O6 S2 Te2'
_chemical_formula_weight 1330.49
_space_group_crystal_system triclinic
_space_group_IT_number 2
_space_group_name_Hall '-P 1'
_space_group_name_H-M_alt 'P -1'
_symmetry_space_group_name_Hall '-P 1'
_symmetry_space_group_name_H-M 'P -1'
_atom_sites_solution_hydrogens geom
_audit_creation_method SHELXL-2018/1
_audit_update_record
;
2019-05-23 deposited with the CCDC.    2019-06-14 downloaded from the CCDC.
;
_cell_angle_alpha 89.3920(10)
_cell_angle_beta 64.7660(10)
_cell_angle_gamma 64.8090(10)
_cell_formula_units_Z 1
_cell_length_a 11.9321(11)
_cell_length_b 12.2008(12)
_cell_length_c 12.6710(12)
_cell_measurement_reflns_used 9898
_cell_measurement_temperature 100(2)
_cell_measurement_theta_max 27.54
_cell_measurement_theta_min 2.33
_cell_volume 1476.7(2)
_computing_cell_refinement 'Bruker SAINT'
_computing_data_collection 'Bruker APEX2'
_computing_data_reduction 'Bruker SAINT'
_computing_molecular_graphics 'Yadokari-XG 2009 (Wakita Nemoto et al., 2009)'
_computing_publication_material 'Yadokari-XG 2009 (Wakita Nemoto et al., 2009)'
_computing_structure_refinement 'SHELXL-2018/1 (Sheldrick, 2018)'
_computing_structure_solution 'SHELXL-2018/1 (Sheldrick, 2018)'
_diffrn_ambient_temperature 100(2)
_diffrn_detector_area_resol_mean 8.333
_diffrn_measured_fraction_theta_full 0.977
_diffrn_measured_fraction_theta_max 0.976
_diffrn_measurement_device_type 'Bruker APEX-II CCD'
_diffrn_measurement_method 'phi and omega scans'
_diffrn_radiation_type MoK\a
_diffrn_radiation_wavelength 0.71073
_diffrn_reflns_av_R_equivalents 0.0964
_diffrn_reflns_av_unetI/netI 0.0488
_diffrn_reflns_Laue_measured_fraction_full 0.977
_diffrn_reflns_Laue_measured_fraction_max 0.976
_diffrn_reflns_limit_h_max 9
_diffrn_reflns_limit_h_min -14
_diffrn_reflns_limit_k_max 14
_diffrn_reflns_limit_k_min -14
_diffrn_reflns_limit_l_max 15
_diffrn_reflns_limit_l_min -15
_diffrn_reflns_number 14640
_diffrn_reflns_point_group_measured_fraction_full 0.977
_diffrn_reflns_point_group_measured_fraction_max 0.976
_diffrn_reflns_theta_full 25.242
_diffrn_reflns_theta_max 25.499
_diffrn_reflns_theta_min 1.817
_diffrn_source 'Bruker TXS fine-focus rotating anode'
_exptl_absorpt_coefficient_mu 1.128
_exptl_absorpt_correction_T_max 0.8314
_exptl_absorpt_correction_T_min 0.7895
_exptl_absorpt_correction_type numerical
_exptl_absorpt_process_details 'SADABS (Sheldrick, 1997)'
_exptl_crystal_colour green
_exptl_crystal_density_diffrn 1.496
_exptl_crystal_density_meas ?
_exptl_crystal_density_method 'not measured'
_exptl_crystal_description prism
_exptl_crystal_F_000 674
_exptl_crystal_size_max 0.220
_exptl_crystal_size_mid 0.190
_exptl_crystal_size_min 0.170
_refine_diff_density_max 2.238
_refine_diff_density_min -1.713
_refine_diff_density_rms 0.145
_refine_ls_extinction_method none
_refine_ls_goodness_of_fit_ref 1.010
_refine_ls_hydrogen_treatment constr
_refine_ls_matrix_type full
_refine_ls_number_parameters 398
_refine_ls_number_reflns 5367
_refine_ls_number_restraints 0
_refine_ls_restrained_S_all 1.010
_refine_ls_R_factor_all 0.0479
_refine_ls_R_factor_gt 0.0468
_refine_ls_shift/su_max 0.015
_refine_ls_shift/su_mean 0.001
_refine_ls_structure_factor_coef Fsqd
_refine_ls_weighting_details 'w=1/[\s^2^(Fo^2^)+(0.1013P)^2^+0.7372P] where P=(Fo^2^+2Fc^2^)/3'
_refine_ls_weighting_scheme calc
_refine_ls_wR_factor_gt 0.1212
_refine_ls_wR_factor_ref 0.1230
_reflns_Friedel_coverage 0.000
_reflns_number_gt 5132
_reflns_number_total 5367
_reflns_threshold_expression 'I > 2\s(I)'
_cod_data_source_file c9nj02138h2.cif
_cod_data_source_block 429
_cod_depositor_comments
;
The following automatic conversions were performed:

'_exptl_crystal_density_meas' value 'not measured' was changed to '?'
- the value is perceived as not measured.

Automatic conversion script
Id: cif_fix_values 4973 2017-02-22 13:04:09Z antanas 

 Adding full bibliography for 7058487--7058488.cif.
;
_cod_database_code 7058487
_shelx_shelxl_version_number 2018/1
_shelx_space_group_comment
;
The symmetry employed for this shelxl refinement is uniquely defined
by the following loop, which should always be used as a source of
symmetry information in preference to the above space-group names.
They are only intended as comments.
;
_shelx_estimated_absorpt_t_min 0.789
_shelx_estimated_absorpt_t_max 0.831

loop_
_space_group_symop_operation_xyz
'x, y, z'
'-x, -y, -z'

loop_
_atom_site_label
_atom_site_type_symbol
_atom_site_fract_x
_atom_site_fract_y
_atom_site_fract_z
_atom_site_U_iso_or_equiv
_atom_site_adp_type
_atom_site_occupancy
_atom_site_site_symmetry_order
_atom_site_calc_flag
_atom_site_refinement_flags_posn
_atom_site_refinement_flags_adp
_atom_site_refinement_flags_occupancy
_atom_site_disorder_assembly
_atom_site_disorder_group
Te1 Te 0.43786(2) 0.58439(2) 0.10619(2) 0.01685(12) Uani 1 1 d . . . . .
S1 S 0.32909(8) 0.27604(7) -0.22140(7) 0.01747(19) Uani 1 1 d . . . . .
C1 C 0.2448(3) 0.5932(3) 0.1449(2) 0.0124(5) Uani 1 1 d . . . . .
C3 C 0.0302(3) 0.6554(3) 0.1649(3) 0.0192(6) Uani 1 1 d . . . . .
H2 H -0.052757 0.699231 0.157422 0.023 Uiso 1 1 calc R U . . .
N2 N 0.1480(3) 0.6725(2) 0.1150(2) 0.0138(5) Uani 1 1 d . . . . .
O3 O 0.2631(3) 0.3509(2) -0.2873(2) 0.0246(5) Uani 1 1 d . . . . .
C2 C 0.0554(3) 0.5646(3) 0.2261(3) 0.0185(6) Uani 1 1 d . . . . .
H1 H -0.006673 0.532344 0.269696 0.022 Uiso 1 1 calc R U . . .
C25 C 0.2427(3) 0.6424(3) -0.1421(3) 0.0174(6) Uani 1 1 d . . . . .
H31 H 0.270294 0.571924 -0.101842 0.021 Uiso 1 1 calc R U . . .
N1 N 0.1879(3) 0.5269(2) 0.2140(2) 0.0143(5) Uani 1 1 d . . . . .
O2 O 0.2548(3) 0.2148(2) -0.1455(2) 0.0299(6) Uani 1 1 d . . . . .
O1 O 0.3847(3) 0.3305(2) -0.1691(2) 0.0293(6) Uani 1 1 d . . . . .
C16 C 0.1580(3) 0.7748(3) 0.0572(3) 0.0142(6) Uani 1 1 d . . . . .
C20 C 0.2227(3) 0.8580(3) -0.1170(3) 0.0206(7) Uani 1 1 d . . . . .
H23 H 0.260237 0.849997 -0.201013 0.025 Uiso 1 1 calc R U . . .
C4 C 0.2494(3) 0.4397(3) 0.2774(3) 0.0152(6) Uani 1 1 d . . . . .
C27 C 0.1106(4) 0.6588(3) -0.1475(3) 0.0255(7) Uani 1 1 d . . . . .
H35 H 0.033236 0.683516 -0.066349 0.038 Uiso 1 1 calc R U . . .
H36 H 0.128289 0.580423 -0.187278 0.038 Uiso 1 1 calc R U . . .
H37 H 0.085740 0.722987 -0.192349 0.038 Uiso 1 1 calc R U . . .
C6 C 0.2823(4) 0.4056(3) 0.4507(3) 0.0228(7) Uani 1 1 d . . . . .
H3 H 0.270020 0.435300 0.525788 0.027 Uiso 1 1 calc R U . . .
C21 C 0.2096(3) 0.7588(3) -0.0664(3) 0.0157(6) Uani 1 1 d . . . . .
C18 C 0.1287(4) 0.9804(3) 0.0752(3) 0.0218(7) Uani 1 1 d . . . . .
H21 H 0.099888 1.056662 0.122082 0.026 Uiso 1 1 calc R U . . .
C22 C 0.0578(4) 0.8997(3) 0.2655(3) 0.0230(7) Uani 1 1 d . . . . .
H24 H 0.072204 0.816720 0.285198 0.028 Uiso 1 1 calc R U . . .
C17 C 0.1158(3) 0.8842(3) 0.1316(3) 0.0186(6) Uani 1 1 d . . . . .
C5 C 0.2296(3) 0.4898(3) 0.3873(3) 0.0179(6) Uani 1 1 d . . . . .
C8 C 0.3730(4) 0.2333(3) 0.2949(3) 0.0229(7) Uani 1 1 d . . . . .
H5 H 0.422679 0.146411 0.264580 0.027 Uiso 1 1 calc R U . . .
C19 C 0.1821(4) 0.9673(3) -0.0469(3) 0.0229(7) Uani 1 1 d . . . . .
H22 H 0.191130 1.033718 -0.082971 0.027 Uiso 1 1 calc R U . . .
C10 C 0.3419(3) 0.2606(3) 0.1090(3) 0.0185(6) Uani 1 1 d . . . . .
H6 H 0.322802 0.329271 0.065010 0.022 Uiso 1 1 calc R U . . .
C7 C 0.3519(4) 0.2796(3) 0.4051(3) 0.0266(7) Uani 1 1 d . . . . .
H4 H 0.385966 0.223820 0.449777 0.032 Uiso 1 1 calc R U . . .
C11 C 0.4918(4) 0.1585(3) 0.0315(3) 0.0236(7) Uani 1 1 d . . . . .
H7 H 0.558101 0.187187 0.028558 0.035 Uiso 1 1 calc R U . . .
H8 H 0.506004 0.138666 -0.049374 0.035 Uiso 1 1 calc R U . . .
H9 H 0.507094 0.084334 0.065892 0.035 Uiso 1 1 calc R U . . .
C13 C 0.1547(4) 0.6283(3) 0.4379(3) 0.0214(7) Uani 1 1 d . . . . .
H13 H 0.128266 0.672684 0.378796 0.06(3) Uiso 0.67(3) 1 calc R . P A 1
H14 H 0.171819 0.668997 0.367756 0.03(3) Uiso 0.33(3) 1 calc R . P A 2
C9 C 0.3219(3) 0.3133(3) 0.2278(3) 0.0173(6) Uani 1 1 d . . . . .
C12 C 0.2376(4) 0.2112(4) 0.1294(3) 0.0294(8) Uani 1 1 d . . . . .
H10 H 0.254629 0.143572 0.172354 0.044 Uiso 1 1 calc R U . . .
H11 H 0.249399 0.180500 0.052360 0.044 Uiso 1 1 calc R U . . .
H12 H 0.142020 0.278007 0.176732 0.044 Uiso 1 1 calc R U . . .
C26 C 0.3628(4) 0.6088(3) -0.2679(3) 0.0244(7) Uani 1 1 d . . . . .
H32 H 0.332601 0.670158 -0.313408 0.037 Uiso 1 1 calc R U . . .
H33 H 0.389781 0.526617 -0.307583 0.037 Uiso 1 1 calc R U . . .
H34 H 0.443064 0.608220 -0.263494 0.037 Uiso 1 1 calc R U . . .
C24 C -0.1001(4) 0.9881(4) 0.3306(3) 0.0376(9) Uani 1 1 d . . . . .
H28 H -0.117454 1.070536 0.313055 0.056 Uiso 1 1 calc R U . . .
H29 H -0.135096 0.993460 0.416736 0.056 Uiso 1 1 calc R U . . .
H30 H -0.148636 0.956795 0.303412 0.056 Uiso 1 1 calc R U . . .
C23 C 0.1353(5) 0.9431(5) 0.3102(4) 0.0440(11) Uani 1 1 d . . . . .
H25 H 0.235995 0.886888 0.266443 0.066 Uiso 1 1 calc R U . . .
H26 H 0.102193 0.943372 0.395574 0.066 Uiso 1 1 calc R U . . .
H27 H 0.117442 1.027046 0.297397 0.066 Uiso 1 1 calc R U . . .
F3 F 0.573(3) 0.069(2) -0.301(3) 0.037(3) Uani 0.66(8) 1 d . . P B 1
F2 F 0.466(3) 0.0800(13) -0.3988(19) 0.041(3) Uani 0.66(8) 1 d . . P B 1
F1 F 0.557(2) 0.1855(16) -0.4232(13) 0.048(3) Uani 0.66(8) 1 d . . P B 1
C28 C 0.4864(4) 0.1470(4) -0.3370(4) 0.0325(9) Uani 1 1 d . . . . .
C14 C 0.2460(11) 0.6714(10) 0.4595(13) 0.038(3) Uani 0.67(3) 1 d . . P A 1
H15 H 0.193555 0.760832 0.492018 0.057 Uiso 0.67(3) 1 calc R U P A 1
H16 H 0.274127 0.628134 0.516540 0.057 Uiso 0.67(3) 1 calc R U P A 1
H17 H 0.329594 0.653137 0.384106 0.057 Uiso 0.67(3) 1 calc R U P A 1
C15 C 0.0189(10) 0.6641(7) 0.5557(12) 0.038(3) Uani 0.67(3) 1 d . . P A 1
H18 H -0.040531 0.636282 0.541925 0.056 Uiso 0.67(3) 1 calc R U P A 1
H19 H 0.042736 0.624454 0.616056 0.056 Uiso 0.67(3) 1 calc R U P A 1
H20 H -0.031437 0.754232 0.583705 0.056 Uiso 0.67(3) 1 calc R U P A 1
C30 C -0.0015(16) 0.6788(14) 0.508(2) 0.030(4) Uani 0.33(3) 1 d . . P A 2
H41 H -0.045007 0.767971 0.538586 0.045 Uiso 0.33(3) 1 calc R U P A 2
H42 H -0.037617 0.664230 0.455932 0.045 Uiso 0.33(3) 1 calc R U P A 2
H43 H -0.023571 0.637112 0.574737 0.045 Uiso 0.33(3) 1 calc R U P A 2
C29 C 0.218(3) 0.6630(19) 0.508(2) 0.032(5) Uani 0.33(3) 1 d . . P A 2
H38 H 0.319542 0.627872 0.458147 0.048 Uiso 0.33(3) 1 calc R U P A 2
H39 H 0.176509 0.753380 0.528877 0.048 Uiso 0.33(3) 1 calc R U P A 2
H40 H 0.198270 0.629865 0.580710 0.048 Uiso 0.33(3) 1 calc R U P A 2
F6 F 0.547(5) 0.073(4) -0.271(4) 0.032(5) Uani 0.34(8) 1 d . . P B 2
F5 F 0.429(5) 0.083(3) -0.374(4) 0.041(5) Uani 0.34(8) 1 d . . P B 2
F4 F 0.582(4) 0.190(3) -0.414(3) 0.052(7) Uani 0.34(8) 1 d . . P B 2

loop_
_atom_site_aniso_label
_atom_site_aniso_U_11
_atom_site_aniso_U_22
_atom_site_aniso_U_33
_atom_site_aniso_U_23
_atom_site_aniso_U_13
_atom_site_aniso_U_12
Te1 0.01765(16) 0.01620(16) 0.01990(16) 0.00545(10) -0.01166(11) -0.00766(11)
S1 0.0223(4) 0.0141(4) 0.0194(4) 0.0034(3) -0.0137(3) -0.0074(3)
C1 0.0187(14) 0.0084(13) 0.0094(13) -0.0007(10) -0.0076(11) -0.0046(11)
C3 0.0194(15) 0.0179(15) 0.0224(16) 0.0040(12) -0.0124(13) -0.0078(13)
N2 0.0186(12) 0.0099(11) 0.0133(12) 0.0008(9) -0.0094(10) -0.0049(10)
O3 0.0322(13) 0.0212(12) 0.0251(12) 0.0081(9) -0.0193(10) -0.0106(10)
C2 0.0184(15) 0.0204(15) 0.0186(15) 0.0034(12) -0.0089(12) -0.0104(13)
C25 0.0215(15) 0.0127(14) 0.0165(15) -0.0003(11) -0.0113(13) -0.0043(12)
N1 0.0182(12) 0.0102(12) 0.0134(12) 0.0002(9) -0.0094(10) -0.0037(10)
O2 0.0327(14) 0.0354(15) 0.0327(14) 0.0180(11) -0.0205(11) -0.0202(12)
O1 0.0411(15) 0.0220(12) 0.0386(15) 0.0054(11) -0.0286(13) -0.0161(11)
C16 0.0156(14) 0.0088(14) 0.0184(15) 0.0035(11) -0.0100(12) -0.0038(12)
C20 0.0256(16) 0.0170(16) 0.0223(16) 0.0077(13) -0.0153(14) -0.0085(13)
C4 0.0188(15) 0.0155(15) 0.0153(15) 0.0076(12) -0.0105(12) -0.0091(12)
C27 0.0295(18) 0.0158(15) 0.0309(18) -0.0027(13) -0.0190(15) -0.0053(14)
C6 0.0329(18) 0.0268(17) 0.0165(15) 0.0071(13) -0.0159(14) -0.0162(15)
C21 0.0179(15) 0.0113(14) 0.0186(15) 0.0023(12) -0.0126(12) -0.0034(12)
C18 0.0266(17) 0.0095(14) 0.0323(18) 0.0012(13) -0.0190(15) -0.0055(13)
C22 0.0312(18) 0.0126(15) 0.0210(16) -0.0010(12) -0.0153(14) -0.0035(14)
C17 0.0208(15) 0.0128(15) 0.0218(16) -0.0009(12) -0.0137(13) -0.0037(12)
C5 0.0235(16) 0.0212(16) 0.0142(15) 0.0067(12) -0.0101(13) -0.0135(13)
C8 0.0305(17) 0.0169(16) 0.0253(17) 0.0089(13) -0.0180(14) -0.0095(14)
C19 0.0272(16) 0.0150(15) 0.0351(18) 0.0110(13) -0.0215(15) -0.0102(13)
C10 0.0258(16) 0.0155(15) 0.0150(15) 0.0022(12) -0.0112(13) -0.0086(13)
C7 0.0380(19) 0.0263(18) 0.0257(18) 0.0147(14) -0.0227(15) -0.0156(15)
C11 0.0277(17) 0.0130(15) 0.0233(16) 0.0020(12) -0.0108(14) -0.0047(13)
C13 0.0300(17) 0.0201(16) 0.0145(15) 0.0018(12) -0.0098(14) -0.0123(14)
C9 0.0214(15) 0.0184(15) 0.0162(15) 0.0059(12) -0.0115(13) -0.0098(13)
C12 0.0337(19) 0.039(2) 0.0232(17) 0.0034(15) -0.0156(15) -0.0210(17)
C26 0.0271(17) 0.0222(17) 0.0159(15) 0.0016(13) -0.0098(14) -0.0050(14)
C24 0.034(2) 0.042(2) 0.0212(18) -0.0012(16) -0.0112(16) -0.0055(18)
C23 0.044(2) 0.061(3) 0.030(2) -0.0046(19) -0.0233(18) -0.020(2)
F3 0.026(7) 0.025(3) 0.040(8) -0.003(5) -0.014(6) 0.003(4)
F2 0.038(7) 0.030(3) 0.034(5) -0.013(3) -0.013(5) -0.002(4)
F1 0.021(5) 0.060(4) 0.036(4) 0.000(3) 0.002(3) -0.012(3)
C28 0.033(2) 0.0227(18) 0.034(2) -0.0029(15) -0.0157(17) -0.0057(16)
C14 0.054(5) 0.030(4) 0.033(6) -0.006(4) -0.018(5) -0.024(3)
C15 0.033(4) 0.028(3) 0.031(5) -0.003(3) 0.003(3) -0.015(3)
C30 0.037(7) 0.018(6) 0.027(9) -0.001(6) -0.011(6) -0.010(5)
C29 0.046(11) 0.029(7) 0.027(11) 0.001(8) -0.029(10) -0.011(7)
F6 0.022(10) 0.016(5) 0.031(13) -0.004(8) -0.006(8) 0.008(7)
F5 0.036(11) 0.040(6) 0.038(11) -0.026(7) -0.009(9) -0.016(7)
F4 0.024(9) 0.043(7) 0.073(12) 0.019(7) -0.014(7) -0.012(6)

loop_
_atom_type_symbol
_atom_type_description
_atom_type_scat_dispersion_real
_atom_type_scat_dispersion_imag
_atom_type_scat_source
C C 0.0033 0.0016 'International Tables Vol C Tables 4.2.6.8 and 6.1.1.4'
H H 0.0000 0.0000 'International Tables Vol C Tables 4.2.6.8 and 6.1.1.4'
N N 0.0061 0.0033 'International Tables Vol C Tables 4.2.6.8 and 6.1.1.4'
O O 0.0106 0.0060 'International Tables Vol C Tables 4.2.6.8 and 6.1.1.4'
F F 0.0171 0.0103 'International Tables Vol C Tables 4.2.6.8 and 6.1.1.4'
S S 0.1246 0.1234 'International Tables Vol C Tables 4.2.6.8 and 6.1.1.4'
Te Te -0.5308 1.6751 'International Tables Vol C Tables 4.2.6.8 and 6.1.1.4'

loop_
_geom_angle_atom_site_label_1
_geom_angle_atom_site_label_2
_geom_angle_atom_site_label_3
_geom_angle
_geom_angle_site_symmetry_3
C1 Te1 Te1 89.32(7) 2_665
O1 S1 O3 115.37(15) .
O1 S1 O2 115.15(16) .
O3 S1 O2 114.70(15) .
O1 S1 C28 102.95(18) .
O3 S1 C28 103.44(17) .
O2 S1 C28 102.69(18) .
N2 C1 N1 106.6(2) .
N2 C1 Te1 127.2(2) .
N1 C1 Te1 126.0(2) .
C2 C3 N2 106.9(3) .
C1 N2 C3 109.7(3) .
C1 N2 C16 124.3(2) .
C3 N2 C16 125.2(2) .
C3 C2 N1 107.6(3) .
C21 C25 C26 113.2(3) .
C21 C25 C27 109.4(2) .
C26 C25 C27 110.2(3) .
C1 N1 C2 109.2(3) .
C1 N1 C4 125.4(2) .
C2 N1 C4 125.0(3) .
C21 C16 C17 123.9(3) .
C21 C16 N2 119.4(3) .
C17 C16 N2 116.7(3) .
C19 C20 C21 121.2(3) .
C9 C4 C5 123.8(3) .
C9 C4 N1 119.1(3) .
C5 C4 N1 117.1(3) .
C7 C6 C5 120.6(3) .
C16 C21 C20 116.6(3) .
C16 C21 C25 122.0(3) .
C20 C21 C25 121.3(3) .
C19 C18 C17 121.6(3) .
C17 C22 C23 111.7(3) .
C17 C22 C24 111.5(3) .
C23 C22 C24 110.6(3) .
C18 C17 C16 116.2(3) .
C18 C17 C22 121.0(3) .
C16 C17 C22 122.8(3) .
C6 C5 C4 116.9(3) .
C6 C5 C13 120.1(3) .
C4 C5 C13 123.1(3) .
C7 C8 C9 120.8(3) .
C18 C19 C20 120.4(3) .
C9 C10 C12 110.4(3) .
C9 C10 C11 111.8(3) .
C12 C10 C11 110.2(3) .
C6 C7 C8 121.1(3) .
C30 C13 C5 112.4(6) .
C14 C13 C5 112.4(5) .
C14 C13 C15 109.3(5) .
C5 C13 C15 110.7(4) .
C30 C13 C29 113.0(9) .
C5 C13 C29 112.0(8) .
C4 C9 C8 116.8(3) .
C4 C9 C10 123.1(3) .
C8 C9 C10 120.0(3) .
F1 C28 F2 98(2) .
F1 C28 F3 107.5(11) .
F2 C28 F3 106.5(13) .
F6 C28 F5 106(3) .
F6 C28 F4 108(2) .
F5 C28 F4 126(4) .
F1 C28 S1 111.5(7) .
F2 C28 S1 116.0(11) .
F3 C28 S1 115.5(12) .
F6 C28 S1 102.8(17) .
F5 C28 S1 101.8(17) .
F4 C28 S1 110.3(13) .

loop_
_geom_bond_atom_site_label_1
_geom_bond_atom_site_label_2
_geom_bond_distance
_geom_bond_site_symmetry_2
Te1 C1 2.095(3) .
Te1 Te1 2.7923(4) 2_665
S1 O1 1.442(3) .
S1 O3 1.443(2) .
S1 O2 1.446(3) .
S1 C28 1.826(4) .
C1 N2 1.351(4) .
C1 N1 1.352(4) .
C3 C2 1.348(5) .
C3 N2 1.382(4) .
N2 C16 1.463(4) .
C2 N1 1.382(4) .
C25 C21 1.524(4) .
C25 C26 1.526(4) .
C25 C27 1.534(5) .
N1 C4 1.462(4) .
C16 C21 1.396(5) .
C16 C17 1.405(4) .
C20 C19 1.382(5) .
C20 C21 1.400(5) .
C4 C9 1.394(4) .
C4 C5 1.407(4) .
C6 C7 1.381(5) .
C6 C5 1.400(5) .
C18 C19 1.379(5) .
C18 C17 1.397(5) .
C22 C17 1.513(5) .
C22 C23 1.525(5) .
C22 C24 1.536(5) .
C5 C13 1.521(4) .
C8 C7 1.389(5) .
C8 C9 1.401(4) .
C10 C9 1.523(4) .
C10 C12 1.529(5) .
C10 C11 1.532(4) .
C13 C30 1.504(15) .
C13 C14 1.512(11) .
C13 C15 1.547(8) .
C13 C29 1.546(19) .
F3 C28 1.32(2) .
F2 C28 1.298(17) .
F1 C28 1.291(18) .
C28 F6 1.40(5) .
C28 F5 1.42(3) .
C28 F4 1.44(4) .

loop_
_geom_torsion_atom_site_label_1
_geom_torsion_atom_site_label_2
_geom_torsion_atom_site_label_3
_geom_torsion_atom_site_label_4
_geom_torsion
N1 C1 N2 C3 -0.4(3)
Te1 C1 N2 C3 -175.2(2)
N1 C1 N2 C16 169.5(2)
Te1 C1 N2 C16 -5.3(4)
C2 C3 N2 C1 0.1(3)
C2 C3 N2 C16 -169.7(3)
N2 C3 C2 N1 0.2(3)
N2 C1 N1 C2 0.6(3)
Te1 C1 N1 C2 175.5(2)
N2 C1 N1 C4 -172.8(3)
Te1 C1 N1 C4 2.1(4)
C3 C2 N1 C1 -0.5(3)
C3 C2 N1 C4 172.9(3)
C1 N2 C16 C21 97.5(3)
C3 N2 C16 C21 -94.1(4)
C1 N2 C16 C17 -81.6(4)
C3 N2 C16 C17 86.8(4)
C1 N1 C4 C9 -99.5(3)
C2 N1 C4 C9 88.1(4)
C1 N1 C4 C5 81.3(4)
C2 N1 C4 C5 -91.1(4)
C17 C16 C21 C20 2.0(5)
N2 C16 C21 C20 -177.1(3)
C17 C16 C21 C25 -174.8(3)
N2 C16 C21 C25 6.2(4)
C19 C20 C21 C16 -2.0(5)
C19 C20 C21 C25 174.8(3)
C26 C25 C21 C16 -148.9(3)
C27 C25 C21 C16 87.8(4)
C26 C25 C21 C20 34.5(4)
C27 C25 C21 C20 -88.8(4)
C19 C18 C17 C16 -1.1(5)
C19 C18 C17 C22 179.6(3)
C21 C16 C17 C18 -0.5(5)
N2 C16 C17 C18 178.6(3)
C21 C16 C17 C22 178.9(3)
N2 C16 C17 C22 -2.1(4)
C23 C22 C17 C18 -53.1(4)
C24 C22 C17 C18 71.2(4)
C23 C22 C17 C16 127.6(4)
C24 C22 C17 C16 -108.1(4)
C7 C6 C5 C4 0.9(5)
C7 C6 C5 C13 -179.2(3)
C9 C4 C5 C6 -2.5(5)
N1 C4 C5 C6 176.7(3)
C9 C4 C5 C13 177.7(3)
N1 C4 C5 C13 -3.1(4)
C17 C18 C19 C20 1.0(5)
C21 C20 C19 C18 0.6(5)
C5 C6 C7 C8 0.8(5)
C9 C8 C7 C6 -1.1(5)
C6 C5 C13 C30 -93.9(13)
C4 C5 C13 C30 85.9(12)
C6 C5 C13 C14 58.6(8)
C4 C5 C13 C14 -121.6(7)
C6 C5 C13 C15 -63.9(8)
C4 C5 C13 C15 116.0(8)
C6 C5 C13 C29 34.6(13)
C4 C5 C13 C29 -145.6(13)
C5 C4 C9 C8 2.1(5)
N1 C4 C9 C8 -177.0(3)
C5 C4 C9 C10 179.8(3)
N1 C4 C9 C10 0.6(4)
C7 C8 C9 C4 -0.3(5)
C7 C8 C9 C10 -178.0(3)
C12 C10 C9 C4 -100.6(4)
C11 C10 C9 C4 136.4(3)
C12 C10 C9 C8 77.0(4)
C11 C10 C9 C8 -46.1(4)
O1 S1 C28 F1 -69.3(12)
O3 S1 C28 F1 51.2(12)
O2 S1 C28 F1 170.8(12)
O1 S1 C28 F2 179.5(10)
O3 S1 C28 F2 -60.0(10)
O2 S1 C28 F2 59.6(10)
O1 S1 C28 F3 53.9(14)
O3 S1 C28 F3 174.3(14)
O2 S1 C28 F3 -66.1(14)
O1 S1 C28 F6 61(2)
O3 S1 C28 F6 -178(2)
O2 S1 C28 F6 -59(2)
O1 S1 C28 F5 171.2(15)
O3 S1 C28 F5 -68.4(15)
O2 S1 C28 F5 51.3(16)
O1 S1 C28 F4 -53(2)
O3 S1 C28 F4 67(2)
O2 S1 C28 F4 -173(2)
